data_4076503
loop_
_publ_author_name
'Brun, Sandra'
'Pla-Quintana, Anna'
'Roglans, Anna'
'P\"orschke, Klaus-Richard'
'Goddard, Richard'

_publ_section_title
;
 Nickel(0) Complexes of Polyunsaturated Azamacrocyclic Ligands
;
_journal_issue 5
_journal_name_full Organometallics
_journal_page_first 1983
_journal_paper_doi 10.1021/om201271y
_journal_volume 31
_journal_year 2012
_chemical_compound_source tetrahydrofuran
_chemical_formula_moiety 'C39.67 H47 N3 Ni1.83 O6 S3'
_chemical_formula_sum 'C39.67 H47 N3 Ni1.83 O6 S3'
_chemical_formula_weight 865.77
_chemical_name_systematic
;
 (E,E)-1,6,11-tris(4-tolylsulfonyl)-1,6,11-triazacyclopentadeca-3,8-diene-
 13-yne-nickel(0)-1,5-cyclooctadiene-nickel(0)
;
_space_group_IT_number 62
_symmetry_cell_setting orthorhombic
_symmetry_Int_Tables_number 62
_symmetry_space_group_name_Hall '-P 2ac 2n'
_symmetry_space_group_name_H-M 'P n m a'
_atom_sites_solution_hydrogens geom
_atom_sites_solution_primary direct
_atom_sites_solution_secondary difmap
_audit_block_code CHS-CD-138-00
_audit_creation_date 2011-10-14
_cell_angle_alpha 90.00
_cell_angle_beta 90.00
_cell_angle_gamma 90.00
_cell_formula_units_Z 4
_cell_length_a 18.539(3)
_cell_length_b 18.881(3)
_cell_length_c 11.2747(15)
_cell_measurement_reflns_used 9941
_cell_measurement_temperature 100
_cell_measurement_theta_max 29.8732
_cell_measurement_theta_min 2.1971
_cell_volume 3946.5(10)
_computing_cell_refinement 'SAINT software (Bruker AXS, 2004)'
_computing_data_collection 'APEX2 (Bruker AXS, 2008)'
_computing_data_reduction 'SAINT software (Bruker AXS, 2004)'
_computing_molecular_graphics 'DIAMOND (Crystal Impact GbR, 2005)'
_computing_structure_refinement 'SHELXL-97 (G. M. Sheldrick, 2008)'
_computing_structure_solution 'SHELXS-97 (G. M. Sheldrick, 2008)'
_diffrn_ambient_temperature 100
_diffrn_detector_area_resol_mean 66.67
_diffrn_measured_fraction_theta_full 0.994
_diffrn_measured_fraction_theta_max 0.994
_diffrn_measurement_device_type 'Bruker-AXS Kappa Mach3 APEX-II'
_diffrn_measurement_method 'CCD \f- and \w-scans'
_diffrn_radiation_monochromator 'Incoatec Helios mirrors'
_diffrn_radiation_source '0.2 x 2mm^2^ focus rotating anode'
_diffrn_radiation_type Mo-K\a
_diffrn_radiation_wavelength 0.71073
_diffrn_reflns_av_R_equivalents 0.1310
_diffrn_reflns_av_sigmaI/netI 0.0485
_diffrn_reflns_limit_h_max 27
_diffrn_reflns_limit_h_min -27
_diffrn_reflns_limit_k_max 27
_diffrn_reflns_limit_k_min -27
_diffrn_reflns_limit_l_max 16
_diffrn_reflns_limit_l_min -16
_diffrn_reflns_number 110518
_diffrn_reflns_theta_full 31.45
_diffrn_reflns_theta_max 31.45
_diffrn_reflns_theta_min 2.10
_exptl_absorpt_coefficient_mu 1.086
_exptl_absorpt_correction_T_max 0.96150
_exptl_absorpt_correction_T_min 0.82857
_exptl_absorpt_correction_type gaussian
_exptl_absorpt_process_details 'SADABS (Bruker AXS, 2008)'
_exptl_crystal_colour yellow
_exptl_crystal_density_diffrn 1.457
_exptl_crystal_description plate
_exptl_crystal_F_000 1814
_exptl_crystal_size_max 0.222
_exptl_crystal_size_mid 0.104
_exptl_crystal_size_min 0.036
_refine_diff_density_max 1.917
_refine_diff_density_min -1.214
_refine_diff_density_rms 0.153
_refine_ls_extinction_method none
_refine_ls_goodness_of_fit_ref 1.163
_refine_ls_hydrogen_treatment noref
_refine_ls_matrix_type full
_refine_ls_number_parameters 260
_refine_ls_number_reflns 6679
_refine_ls_number_restraints 1
_refine_ls_restrained_S_all 1.163
_refine_ls_R_factor_all 0.1214
_refine_ls_R_factor_gt 0.0857
_refine_ls_shift/su_max 0.000
_refine_ls_shift/su_mean 0.000
_refine_ls_structure_factor_coef Fsqd
_refine_ls_weighting_details 'calc w=1/[\s^2^(Fo^2^)+(0.0298P)^2^+38.4966P] where P=(Fo^2^+2Fc^2^)/3'
_refine_ls_weighting_scheme calc
_refine_ls_wR_factor_gt 0.2024
_refine_ls_wR_factor_ref 0.2199
_reflns_number_gt 4745
_reflns_number_total 6679
_reflns_threshold_expression >2sigma(I)
_cod_data_source_file om201271y_si_002.cif
_cod_data_source_block 5
_cod_original_cell_volume 3946.6(9)
_cod_database_code 4076503

loop_
_symmetry_equiv_pos_as_xyz
'x, y, z'
'-x+1/2, -y, z+1/2'
'-x, y+1/2, -z'
'x+1/2, -y+1/2, -z+1/2'
'-x, -y, -z'
'x-1/2, y, -z-1/2'
'x, -y-1/2, z'
'-x-1/2, y-1/2, z-1/2'

loop_
_atom_site_label
_atom_site_type_symbol
_atom_site_fract_x
_atom_site_fract_y
_atom_site_fract_z
_atom_site_U_iso_or_equiv
_atom_site_adp_type
_atom_site_occupancy
_atom_site_symmetry_multiplicity
_atom_site_calc_flag
_atom_site_refinement_flags
_atom_site_disorder_group
C1 C 0.2652(4) 0.7155(3) 0.0116(4) 0.0318(13) Uani 1 1 d . .
C2 C 0.2401(3) 0.6546(2) -0.0625(4) 0.0246(10) Uani 1 1 d . .
H2A H 0.1920 0.6656 -0.0962 0.029 Uiso 1 1 calc R .
H2B H 0.2740 0.6473 -0.1292 0.029 Uiso 1 1 calc R .
C3 C 0.1893(3) 0.5963(3) 0.1128(4) 0.0254(10) Uani 1 1 d . .
H3A H 0.1812 0.5490 0.1482 0.030 Uiso 1 1 calc R .
H3B H 0.1419 0.6162 0.0898 0.030 Uiso 1 1 calc R .
C4 C 0.2250(3) 0.6440(2) 0.2017(4) 0.0240(10) Uani 1 1 d . .
H4 H 0.2726 0.6255 0.2297 0.029 Uiso 1 1 calc R .
C5 C 0.1874(3) 0.6803(2) 0.2891(4) 0.0225(10) Uani 1 1 d . .
H5 H 0.1339 0.6735 0.2871 0.027 Uiso 1 1 calc R .
C6 C 0.2195(3) 0.6851(2) 0.4114(4) 0.0245(10) Uani 1 1 d . .
H6A H 0.2045 0.6433 0.4585 0.029 Uiso 1 1 calc R .
H6B H 0.2727 0.6847 0.4056 0.029 Uiso 1 1 calc R .
C7 C 0.1542(3) 0.5075(3) -0.1393(4) 0.0243(10) Uani 1 1 d . .
C8 C 0.1491(3) 0.5335(3) -0.2546(5) 0.0281(11) Uani 1 1 d . .
H8 H 0.1899 0.5541 -0.2921 0.034 Uiso 1 1 calc R .
C9 C 0.0847(4) 0.5292(3) -0.3134(5) 0.0355(13) Uani 1 1 d . .
H9 H 0.0810 0.5476 -0.3915 0.043 Uiso 1 1 calc R .
C10 C 0.0251(4) 0.4987(4) -0.2617(6) 0.0400(14) Uani 1 1 d . .
C11 C 0.0306(4) 0.4728(4) -0.1478(6) 0.0446(16) Uani 1 1 d . .
H11 H -0.0104 0.4522 -0.1110 0.053 Uiso 1 1 calc R .
C12 C 0.0951(4) 0.4766(4) -0.0862(5) 0.0390(14) Uani 1 1 d . .
H12 H 0.0986 0.4580 -0.0081 0.047 Uiso 1 1 calc R .
C13 C -0.0447(4) 0.4913(5) -0.3279(9) 0.065(2) Uani 1 1 d . .
H13A H -0.0405 0.5144 -0.4054 0.098 Uiso 1 1 calc R .
H13B H -0.0835 0.5136 -0.2823 0.098 Uiso 1 1 calc R .
H13C H -0.0557 0.4409 -0.3391 0.098 Uiso 1 1 calc R .
C14 C 0.3052(5) 0.7500 0.6347(6) 0.0248(15) Uani 1 2 d S .
C15 C 0.3431(4) 0.6860(3) 0.6361(5) 0.0360(13) Uani 1 1 d . .
H15 H 0.3179 0.6422 0.6341 0.043 Uiso 1 1 calc R .
C16 C 0.4177(4) 0.6869(4) 0.6404(6) 0.0469(17) Uani 1 1 d . .
H16 H 0.4432 0.6433 0.6438 0.056 Uiso 1 1 calc R .
C17 C 0.4565(6) 0.7500 0.6399(9) 0.051(3) Uani 1 2 d S .
C18 C 0.5374(7) 0.7500 0.6386(13) 0.071(4) Uani 1 2 d S .
H18A H 0.5551 0.7024 0.6570 0.106 Uiso 0.50 1 d P .
H18B H 0.5554 0.7837 0.6973 0.106 Uiso 0.50 1 d P .
H18C H 0.5543 0.7639 0.5593 0.106 Uiso 0.50 1 d P .
C19 C 0.4370(4) 0.6746(4) 0.0339(8) 0.0413(18) Uani 0.834(4) 1 d P .
H19 H 0.4198 0.6307 -0.0071 0.050 Uiso 0.834(4) 1 calc PR .
C20 C 0.4250(5) 0.6766(5) 0.1524(9) 0.052(2) Uani 0.834(4) 1 d PD .
H20 H 0.3949 0.6345 0.1734 0.063 Uiso 0.834(4) 1 calc PR .
C21A C 0.4601(12) 0.7020(12) 0.2632(16) 0.062(6) Uiso 0.417(2) 1 d PD -1
H21A H 0.5046 0.6751 0.2817 0.075 Uiso 0.417(2) 1 calc PR -1
H21B H 0.4270 0.7005 0.3319 0.075 Uiso 0.417(2) 1 calc PR -1
C21B C 0.4766(11) 0.7782(10) 0.2240(19) 0.062(6) Uiso 0.417(2) 1 d P -2
H21C H 0.4875 0.8051 0.2972 0.074 Uiso 0.417(2) 1 calc PR -2
H21D H 0.5221 0.7761 0.1781 0.074 Uiso 0.417(2) 1 calc PR -2
C22 C 0.4975(6) 0.7117(5) -0.0247(10) 0.066(3) Uani 0.834(4) 1 d P .
H22A H 0.5428 0.6958 0.0134 0.080 Uiso 0.834(4) 1 calc PR .
H22B H 0.4992 0.6957 -0.1083 0.080 Uiso 0.834(4) 1 calc PR .
N1 N 0.2356(3) 0.5899(2) 0.0080(3) 0.0243(9) Uani 1 1 d . .
N2 N 0.1960(4) 0.7500 0.4719(5) 0.0233(13) Uani 1 2 d S .
Ni1 Ni 0.22631(5) 0.7500 0.16723(7) 0.0194(2) Uani 1 2 d S .
Ni2 Ni 0.35784(7) 0.7500 0.06778(10) 0.0240(3) Uani 0.834(4) 2 d SP .
O1 O 0.2919(2) 0.5188(2) -0.1480(4) 0.0345(9) Uani 1 1 d . .
O2 O 0.2361(3) 0.4604(2) 0.0256(4) 0.0399(11) Uani 1 1 d . .
O3 O 0.1837(2) 0.68455(19) 0.6610(3) 0.0284(8) Uani 1 1 d . .
S1 S 0.23561(8) 0.51463(6) -0.06265(11) 0.0267(3) Uani 1 1 d . .
S2 S 0.21120(11) 0.7500 0.61707(14) 0.0232(4) Uani 1 2 d S .

loop_
_atom_site_aniso_label
_atom_site_aniso_U_11
_atom_site_aniso_U_22
_atom_site_aniso_U_33
_atom_site_aniso_U_23
_atom_site_aniso_U_13
_atom_site_aniso_U_12
C1 0.066(4) 0.016(2) 0.0135(19) -0.0035(17) 0.011(2) -0.001(2)
C2 0.046(3) 0.0151(19) 0.0128(18) -0.0006(16) 0.000(2) -0.003(2)
C3 0.045(3) 0.017(2) 0.0144(19) -0.0016(16) -0.001(2) -0.003(2)
C4 0.045(3) 0.0127(19) 0.0145(19) 0.0019(15) -0.001(2) -0.002(2)
C5 0.042(3) 0.0114(18) 0.0137(18) -0.0001(15) 0.0030(19) -0.0039(18)
C6 0.046(3) 0.0144(18) 0.0134(19) -0.0003(15) -0.0019(19) 0.002(2)
C7 0.041(3) 0.020(2) 0.0121(18) -0.0019(16) 0.0013(19) -0.001(2)
C8 0.044(3) 0.021(2) 0.019(2) 0.0024(18) -0.002(2) -0.006(2)
C9 0.046(4) 0.030(3) 0.030(3) 0.003(2) -0.009(2) 0.000(3)
C10 0.036(3) 0.044(3) 0.040(3) -0.004(3) -0.008(3) 0.003(3)
C11 0.043(4) 0.055(4) 0.037(3) -0.002(3) 0.008(3) -0.010(3)
C12 0.055(4) 0.045(3) 0.017(2) 0.003(2) 0.005(2) -0.012(3)
C13 0.049(4) 0.074(6) 0.074(6) 0.004(5) -0.020(4) -0.006(4)
C14 0.046(4) 0.018(3) 0.010(3) 0.000 0.002(3) 0.000
C15 0.056(4) 0.021(2) 0.031(3) -0.007(2) -0.010(3) 0.005(2)
C16 0.056(4) 0.042(4) 0.043(4) -0.009(3) -0.010(3) 0.012(3)
C17 0.050(6) 0.066(7) 0.036(5) 0.000 -0.012(4) 0.000
C18 0.043(6) 0.102(11) 0.067(8) 0.000 -0.007(6) 0.000
C19 0.044(4) 0.022(3) 0.058(5) -0.006(3) 0.001(4) 0.009(3)
C20 0.042(4) 0.051(5) 0.065(6) 0.029(4) 0.006(4) 0.017(4)
C22 0.072(6) 0.065(6) 0.062(6) 0.023(5) 0.031(5) 0.030(5)
N1 0.045(3) 0.0145(17) 0.0130(16) -0.0022(14) -0.0010(17) -0.0014(17)
N2 0.048(4) 0.011(2) 0.011(2) 0.000 0.000(2) 0.000
Ni1 0.0379(5) 0.0110(3) 0.0094(3) 0.000 0.0010(3) 0.000
Ni2 0.0335(7) 0.0159(5) 0.0225(6) 0.000 0.0010(5) 0.000
O1 0.041(2) 0.031(2) 0.031(2) -0.0169(17) -0.0004(18) 0.0044(18)
O2 0.075(3) 0.0190(17) 0.0254(19) -0.0021(15) -0.015(2) 0.0077(19)
O3 0.054(2) 0.0197(16) 0.0113(14) 0.0028(12) 0.0028(15) -0.0055(16)
S1 0.0432(8) 0.0185(5) 0.0183(5) -0.0070(4) -0.0049(5) 0.0036(5)
S2 0.0446(11) 0.0170(7) 0.0081(6) 0.000 0.0006(6) 0.000

loop_
_atom_type_symbol
_atom_type_description
_atom_type_scat_dispersion_real
_atom_type_scat_dispersion_imag
_atom_type_scat_source
C C 0.0033 0.0016 'International Tables Vol C Tables 4.2.6.8 and 6.1.1.4'
H H 0.0000 0.0000 'International Tables Vol C Tables 4.2.6.8 and 6.1.1.4'
N N 0.0061 0.0033 'International Tables Vol C Tables 4.2.6.8 and 6.1.1.4'
Ni Ni 0.3393 1.1124 'International Tables Vol C Tables 4.2.6.8 and 6.1.1.4'
O O 0.0106 0.0060 'International Tables Vol C Tables 4.2.6.8 and 6.1.1.4'
S S 0.1246 0.1234 'International Tables Vol C Tables 4.2.6.8 and 6.1.1.4'

loop_
_exptl_crystal_face_index_h
_exptl_crystal_face_index_k
_exptl_crystal_face_index_l
_exptl_crystal_face_perp_dist
-3.00 -1.00 3.00 0.0960
3.00 1.00 -3.00 0.0780
-3.00 -1.00 -2.00 0.0940
3.00 1.00 2.00 0.0850
0.00 -1.00 3.00 0.0430
0.00 1.00 -3.00 0.0280
0.00 -1.00 0.00 0.0180
0.00 1.00 0.00 0.0180

loop_
_geom_angle_atom_site_label_1
_geom_angle_atom_site_label_2
_geom_angle_atom_site_label_3
_geom_angle
_geom_angle_site_symmetry_1
_geom_angle_site_symmetry_3
_geom_angle_publ_flag
C1 C1 C2 140.2(3) 7_575 . y
C1 C1 Ni2 70.41(15) 7_575 . y
C2 C1 Ni2 135.7(4) . . y
C1 C1 Ni1 71.05(14) 7_575 . y
C2 C1 Ni1 128.8(4) . . y
Ni2 C1 Ni1 85.6(2) . . y
N1 C2 C1 110.9(4) . . y
N1 C3 C4 109.3(4) . . y
C5 C4 C3 123.3(5) . . y
C5 C4 Ni1 69.9(3) . . y
C3 C4 Ni1 117.8(3) . . y
C4 C5 C6 118.8(5) . . y
C4 C5 Ni1 70.3(3) . . y
C6 C5 Ni1 116.1(3) . . y
N2 C6 C5 111.0(4) . . y
C12 C7 C8 120.0(5) . . y
C12 C7 S1 120.4(4) . . y
C8 C7 S1 119.7(4) . . y
C9 C8 C7 119.4(5) . . y
C8 C9 C10 121.4(6) . . y
C9 C10 C11 118.9(6) . . y
C9 C10 C13 121.4(7) . . y
C11 C10 C13 119.6(7) . . y
C10 C11 C12 120.9(6) . . y
C7 C12 C11 119.4(5) . . y
C15 C14 C15 119.7(8) 7_575 . y
C15 C14 S2 120.0(4) 7_575 . y
C15 C14 S2 120.0(4) . . y
C16 C15 C14 119.4(6) . . y
C15 C16 C17 121.8(7) . . y
C16 C17 C16 117.8(10) . 7_575 y
C16 C17 C18 121.1(5) . . y
C16 C17 C18 121.1(5) 7_575 . y
C20 C19 C22 123.5(9) . . y
C20 C19 Ni2 71.6(5) . . y
C22 C19 Ni2 107.0(5) . . y
C19 C20 C21A 139.9(13) . . y
C19 C20 C21B 115.9(12) . 7_575 y
C19 C20 Ni2 70.5(5) . . y
C21A C20 Ni2 115.5(11) . . y
C21B C20 Ni2 104.2(10) 7_575 . y
C20 C21A C21B 98.5(12) . . y
C20 C21B C21A 123.7(17) 7_575 . y
C22 C22 C19 118.3(5) 7_575 . y
C2 N1 C3 113.8(4) . . y
C2 N1 S1 117.6(3) . . y
C3 N1 S1 117.8(3) . . y
C6 N2 C6 113.2(5) . 7_575 y
C6 N2 S2 114.0(3) . . y
C6 N2 S2 114.0(3) 7_575 . y
C1 Ni1 C1 37.9(3) . 7_575 y
C1 Ni1 C5 120.54(19) . . y
C1 Ni1 C5 158.15(19) 7_575 . y
C1 Ni1 C5 158.15(19) . 7_575 y
C1 Ni1 C5 120.54(19) 7_575 7_575 y
C5 Ni1 C5 80.6(3) . 7_575 y
C1 Ni1 C4 81.51(19) . . y
C1 Ni1 C4 119.3(2) 7_575 . y
C5 Ni1 C4 39.83(19) . . y
C5 Ni1 C4 120.13(19) 7_575 . y
C1 Ni1 C4 119.3(2) . 7_575 y
C1 Ni1 C4 81.51(19) 7_575 7_575 y
C5 Ni1 C4 120.13(19) . 7_575 y
C5 Ni1 C4 39.83(19) 7_575 7_575 y
C4 Ni1 C4 158.0(3) . 7_575 y
C1 Ni1 Ni2 46.19(19) . . y
C1 Ni1 Ni2 46.20(19) 7_575 . y
C5 Ni1 Ni2 127.18(16) . . y
C5 Ni1 Ni2 127.17(16) 7_575 . y
C4 Ni1 Ni2 95.20(16) . . y
C4 Ni1 Ni2 95.20(16) 7_575 . y
C1 Ni2 C1 39.2(3) . 7_575 y
C1 Ni2 C19 142.5(3) . 7_575 y
C1 Ni2 C19 109.5(3) 7_575 7_575 y
C1 Ni2 C19 109.5(3) . . y
C1 Ni2 C19 142.5(3) 7_575 . y
C19 Ni2 C19 86.4(5) 7_575 . y
C1 Ni2 C20 153.7(3) . 7_575 y
C1 Ni2 C20 116.9(3) 7_575 7_575 y
C19 Ni2 C20 37.9(3) 7_575 7_575 y
C19 Ni2 C20 96.7(3) . 7_575 y
C1 Ni2 C20 116.9(3) . . y
C1 Ni2 C20 153.7(3) 7_575 . y
C19 Ni2 C20 96.7(3) 7_575 . y
C19 Ni2 C20 37.9(3) . . y
C20 Ni2 C20 82.9(6) 7_575 . y
C1 Ni2 Ni1 48.19(15) . . y
C1 Ni2 Ni1 48.19(15) 7_575 . y
C19 Ni2 Ni1 135.9(2) 7_575 . y
C19 Ni2 Ni1 135.9(2) . . y
C20 Ni2 Ni1 110.5(3) 7_575 . y
C20 Ni2 Ni1 110.5(3) . . y
O1 S1 O2 120.4(3) . . y
O1 S1 N1 106.4(2) . . y
O2 S1 N1 106.6(2) . . y
O1 S1 C7 107.7(2) . . y
O2 S1 C7 107.2(3) . . y
N1 S1 C7 108.0(2) . . y
O3 S2 O3 120.1(3) 7_575 . y
O3 S2 N2 106.37(19) 7_575 . y
O3 S2 N2 106.37(19) . . y
O3 S2 C14 108.4(2) 7_575 . y
O3 S2 C14 108.4(2) . . y
N2 S2 C14 106.3(3) . . y

loop_
_geom_bond_atom_site_label_1
_geom_bond_atom_site_label_2
_geom_bond_distance
_geom_bond_site_symmetry_2
_geom_bond_publ_flag
C1 C1 1.303(10) 7_575 y
C1 C2 1.496(7) . y
C1 Ni2 1.943(7) . y
C1 Ni1 2.006(5) . y
C2 N1 1.460(6) . y
C3 N1 1.465(6) . y
C3 C4 1.501(7) . y
C4 C5 1.388(7) . y
C4 Ni1 2.040(4) . y
C5 C6 1.505(7) . y
C5 Ni1 2.035(5) . y
C6 N2 1.469(6) . y
C7 C12 1.378(8) . y
C7 C8 1.393(7) . y
C7 S1 1.744(6) . y
C8 C9 1.368(8) . y
C9 C10 1.375(9) . y
C10 C11 1.377(10) . y
C10 C13 1.500(10) . y
C11 C12 1.385(9) . y
C14 C15 1.399(7) 7_575 y
C14 C15 1.399(7) . y
C14 S2 1.754(9) . y
C15 C16 1.385(10) . y
C16 C17 1.392(9) . y
C17 C16 1.392(9) 7_575 y
C17 C18 1.499(16) . y
C19 C20 1.355(13) . y
C19 C22 1.479(13) . y
C19 Ni2 2.080(7) . y
C20 C21A 1.488(17) . y
C20 C21B 1.516(16) 7_575 y
C20 Ni2 2.093(8) . y
C21A C21B 1.54(3) . y
C21B C20 1.516(16) 7_575 y
C22 C22 1.45(2) 7_575 y
N1 S1 1.629(4) . y
N2 C6 1.469(6) 7_575 y
N2 S2 1.661(6) . y
Ni1 C1 2.006(5) 7_575 y
Ni1 C5 2.035(5) 7_575 y
Ni1 C4 2.040(4) 7_575 y
Ni1 Ni2 2.6838(16) . y
Ni2 C1 1.943(7) 7_575 y
Ni2 C19 2.080(7) 7_575 y
Ni2 C20 2.093(8) 7_575 y
O1 S1 1.422(4) . y
O2 S1 1.428(4) . y
O3 S2 1.426(4) . y
S2 O3 1.426(4) 7_575 y
